data_7246241
loop_
_publ_author_name
'Carvalho, Paulo S.'
'Diniz, Luan F.'
'Ayala, Alejandro P.'

_publ_section_title
;
 Diastereomeric salts of (S,S)-sertraline with l- and d-tartaric acids: an
 investigation into chiral supramolecular discrimination
;
_journal_issue 11
_journal_name_full CrystEngComm
_journal_page_first 1693
_journal_page_last 1702
_journal_paper_doi 10.1039/D3CE00094J
_journal_volume 25
_journal_year 2023
_chemical_absolute_configuration ad
_chemical_formula_moiety 'C17 H18 Cl2 N, C4 H5 O6, 2(H2 O)'
_chemical_formula_sum 'C21 H27 Cl2 N O8'
_chemical_formula_weight 492.33
_space_group_crystal_system orthorhombic
_space_group_IT_number 19
_space_group_name_Hall 'P 2ac 2ab'
_space_group_name_H-M_alt 'P 21 21 21'
_atom_sites_solution_hydrogens mixed
_atom_sites_solution_primary dual
_audit_creation_date 2023-01-27
_audit_creation_method
;
Olex2 1.5
(compiled 2022.04.07 svn.rca3783a0 for OlexSys, GUI svn.r6498)
;
_audit_update_record
;
2023-01-27 deposited with the CCDC.	2023-02-15 downloaded from the CCDC.
;
_cell_angle_alpha 90
_cell_angle_beta 90
_cell_angle_gamma 90
_cell_formula_units_Z 4
_cell_length_a 7.1781(3)
_cell_length_b 7.8320(3)
_cell_length_c 41.7968(16)
_cell_measurement_reflns_used 9903
_cell_measurement_temperature 298.0(2)
_cell_measurement_theta_max 71.44
_cell_measurement_theta_min 4.23
_cell_volume 2349.77(16)
_computing_molecular_graphics 'Olex2 1.5 (Dolomanov et al., 2009)'
_computing_publication_material 'Olex2 1.5 (Dolomanov et al., 2009)'
_computing_structure_refinement 'SHELXL 2014/7 (Sheldrick, 2015)'
_computing_structure_solution 'SHELXT 2018/2 (Sheldrick, 2018)'
_diffrn_ambient_temperature 298.0(2)
_diffrn_measured_fraction_theta_full 0.998
_diffrn_measured_fraction_theta_max 0.999
_diffrn_measurement_device_type 'Bruker APEX-II CCD'
_diffrn_measurement_method '\f and \w scans'
_diffrn_radiation_type CuK\a
_diffrn_radiation_wavelength 1.54178
_diffrn_reflns_av_R_equivalents 0.0999
_diffrn_reflns_av_unetI/netI 0.0689
_diffrn_reflns_Laue_measured_fraction_full 0.998
_diffrn_reflns_Laue_measured_fraction_max 0.999
_diffrn_reflns_limit_h_max 8
_diffrn_reflns_limit_h_min -8
_diffrn_reflns_limit_k_max 9
_diffrn_reflns_limit_k_min -9
_diffrn_reflns_limit_l_max 51
_diffrn_reflns_limit_l_min -50
_diffrn_reflns_number 36659
_diffrn_reflns_point_group_measured_fraction_full 0.999
_diffrn_reflns_point_group_measured_fraction_max 0.998
_diffrn_reflns_theta_full 67.679
_diffrn_reflns_theta_max 72.113
_diffrn_reflns_theta_min 4.231
_exptl_absorpt_coefficient_mu 2.892
_exptl_absorpt_correction_T_max 0.7536
_exptl_absorpt_correction_T_min 0.5106
_exptl_absorpt_correction_type multi-scan
_exptl_absorpt_process_details
;
SADABS-2016/2 (Bruker,2016/2) was used for absorption correction.
wR2(int) was 0.1655 before and 0.0831 after correction.
The Ratio of minimum to maximum transmission is 0.6775.
The \l/2 correction factor is Not present.
;
_exptl_crystal_colour 'clear light colourless'
_exptl_crystal_colour_lustre clear
_exptl_crystal_colour_modifier light
_exptl_crystal_colour_primary colourless
_exptl_crystal_density_diffrn 1.392
_exptl_crystal_description plate
_exptl_crystal_F_000 1032
_exptl_crystal_size_max 0.22
_exptl_crystal_size_mid 0.093
_exptl_crystal_size_min 0.038
_refine_diff_density_max 0.316
_refine_diff_density_min -0.339
_refine_diff_density_rms 0.055
_refine_ls_abs_structure_details
;
 Flack x determined using 1279 quotients [(I+)-(I-)]/[(I+)+(I-)]
 (Parsons, Flack and Wagner, Acta Cryst. B69 (2013) 249-259).
;
_refine_ls_abs_structure_Flack 0.111(13)
_refine_ls_extinction_coef 0.0036(8)
_refine_ls_extinction_expression Fc^*^=kFc[1+0.001xFc^2^\l^3^/sin(2\q)]^-1/4^
_refine_ls_extinction_method 'SHELXL-2014/7 (Sheldrick 2014'
_refine_ls_goodness_of_fit_ref 1.039
_refine_ls_hydrogen_treatment constr
_refine_ls_matrix_type full
_refine_ls_number_parameters 299
_refine_ls_number_reflns 4616
_refine_ls_number_restraints 0
_refine_ls_restrained_S_all 1.039
_refine_ls_R_factor_all 0.0718
_refine_ls_R_factor_gt 0.0597
_refine_ls_shift/su_max 0.000
_refine_ls_shift/su_mean 0.000
_refine_ls_structure_factor_coef Fsqd
_refine_ls_weighting_details 'w=1/[\s^2^(Fo^2^)+(0.0963P)^2^+0.5790P] where P=(Fo^2^+2Fc^2^)/3'
_refine_ls_weighting_scheme calc
_refine_ls_wR_factor_gt 0.1636
_refine_ls_wR_factor_ref 0.1764
_reflns_Friedel_coverage 0.711
_reflns_Friedel_fraction_full 0.999
_reflns_Friedel_fraction_max 0.997
_reflns_number_gt 3746
_reflns_number_total 4616
_reflns_threshold_expression 'I > 2\s(I)'
_cod_data_source_file d3ce00094j2.cif
_cod_data_source_block srt_(d)-tart
_cod_depositor_comments 'Adding full bibliography for 7246240--7246241.cif.'
_cod_database_code 7246241
_shelx_shelxl_version_number 2014/7
_shelx_space_group_comment
;
The symmetry employed for this shelxl refinement is uniquely defined
by the following loop, which should always be used as a source of
symmetry information in preference to the above space-group names.
They are only intended as comments.
;
_shelx_estimated_absorpt_t_max 0.898
_shelx_estimated_absorpt_t_min 0.569
_olex2_refinement_description
;
1. Fixed Uiso
 At 1.2 times of:
  All C(H) groups, All C(H,H) groups, All N(H,H) groups
 At 1.5 times of:
  All C(H,H,H) groups, All O(H) groups, All O(H,H) groups
2.a Free rotating group:
 OW2(HW2A,HW2B), OW1(HW1A,HW1B)
2.b Ternary CH refined with riding coordinates:
 C20(H20), C19(H19), C2(H2), C5(H5)
2.c Secondary CH2 refined with riding coordinates:
 N1(H1A,H1B), C4(H4A,H4B), C3(H3A,H3B)
2.d Aromatic/amide H refined with riding coordinates:
 C10(H10), C14(H14), C17(H17), C7(H7), C13(H13), C9(H9), C8(H8)
2.e Tetrahedral OH refined with riding coordinates:
 O6(H6)
2.f Idealised Me refined as rotating group:
 C1(H1C,H1D,H1E)
2.g Idealised tetrahedral OH refined as rotating group:
 O3(H3), O4(H4)
;
_olex2_submission_special_instructions 'No special instructions were received'

loop_
_space_group_symop_operation_xyz
'x, y, z'
'-x+1/2, -y, z+1/2'
'-x, y+1/2, -z+1/2'
'x+1/2, -y+1/2, -z'

loop_
_atom_site_label
_atom_site_type_symbol
_atom_site_fract_x
_atom_site_fract_y
_atom_site_fract_z
_atom_site_U_iso_or_equiv
_atom_site_adp_type
_atom_site_occupancy
_atom_site_site_symmetry_order
_atom_site_calc_flag
_atom_site_refinement_flags_posn
_atom_site_refinement_flags_adp
_atom_site_refinement_flags_occupancy
_atom_site_disorder_assembly
_atom_site_disorder_group
Cl1 Cl 1.1001(3) -0.0559(3) 0.26757(5) 0.1098(7) Uani 1 1 d . . . . .
Cl2 Cl 1.4104(3) 0.2262(3) 0.27583(5) 0.1121(7) Uani 1 1 d . . . . .
O6 O 0.6353(4) 0.2222(4) 0.46272(9) 0.0629(8) Uani 1 1 d . . . . .
H6 H 0.5219 0.2097 0.4621 0.094 Uiso 1 1 calc R U . . .
O3 O 0.9090(5) 0.1005(5) 0.41219(8) 0.0631(8) Uani 1 1 d . . . . .
H3 H 0.9896 0.0831 0.3987 0.095 Uiso 1 1 calc R U . . .
O4 O 0.9913(5) -0.0854(4) 0.47205(9) 0.0644(9) Uani 1 1 d . . . . .
H4 H 1.0969 -0.0851 0.4795 0.097 Uiso 1 1 calc R U . . .
OW2 O 0.7939(5) 0.6121(5) 0.48860(9) 0.0657(9) Uani 1 1 d G . . . .
HW2A H 0.8879 0.5756 0.4989 0.099 Uiso 1 1 d G U . . .
HW2B H 0.8154 0.7178 0.4858 0.099 Uiso 1 1 d G U . . .
O2 O 1.2912(4) 0.2240(5) 0.46118(9) 0.0671(9) Uani 1 1 d . . . . .
O5 O 0.6278(5) -0.0458(5) 0.47995(12) 0.0783(11) Uani 1 1 d . . . . .
O1 O 1.2693(5) 0.1102(6) 0.41213(11) 0.0788(11) Uani 1 1 d . . . . .
OW1 O 0.5862(5) 0.2787(5) 0.38928(10) 0.0728(10) Uani 1 1 d G . . . .
HW1A H 0.4857 0.2238 0.3924 0.109 Uiso 1 1 d G U . . .
HW1B H 0.6720 0.2070 0.3932 0.109 Uiso 1 1 d G U . . .
N1 N 0.6507(6) 0.5730(6) 0.42497(10) 0.0626(10) Uani 1 1 d . . . . .
H1A H 0.6463 0.4782 0.4133 0.075 Uiso 1 1 calc R U . . .
H1B H 0.7130 0.5486 0.4428 0.075 Uiso 1 1 calc R U . . .
C20 C 0.9240(6) 0.0852(6) 0.47001(11) 0.0531(10) Uani 1 1 d . . . . .
H20 H 0.9700 0.1491 0.4886 0.064 Uiso 1 1 calc R U . . .
C18 C 1.2031(6) 0.1665(6) 0.43726(13) 0.0583(11) Uani 1 1 d . . . . .
C19 C 0.9920(6) 0.1723(6) 0.44007(11) 0.0535(10) Uani 1 1 d . . . . .
H19 H 0.9547 0.2925 0.4412 0.064 Uiso 1 1 calc R U . . .
C21 C 0.7121(6) 0.0817(7) 0.47132(12) 0.0577(11) Uani 1 1 d . . . . .
C2 C 0.7600(7) 0.7072(7) 0.40646(13) 0.0614(11) Uani 1 1 d . . . . .
H2 H 0.7463 0.8165 0.4177 0.074 Uiso 1 1 calc R U . . .
C6 C 0.7715(8) 0.6571(7) 0.34627(13) 0.0650(12) Uani 1 1 d . . . . .
C12 C 0.9887(7) 0.4163(7) 0.32728(12) 0.0628(11) Uani 1 1 d . . . . .
C10 C 0.5252(9) 0.8293(8) 0.36825(15) 0.0745(14) Uani 1 1 d . . . . .
H10 H 0.4698 0.8825 0.3857 0.089 Uiso 1 1 calc R U . . .
C11 C 0.6858(7) 0.7290(7) 0.37308(12) 0.0626(12) Uani 1 1 d . . . . .
C4 C 1.0054(7) 0.5162(7) 0.38343(13) 0.0656(12) Uani 1 1 d . . . . .
H4A H 0.9304 0.4176 0.3890 0.079 Uiso 1 1 calc R U . . .
H4B H 1.1354 0.4834 0.3850 0.079 Uiso 1 1 calc R U . . .
C5 C 0.9620(7) 0.5688(7) 0.34894(13) 0.0646(12) Uani 1 1 d . . . . .
H5 H 1.0560 0.6534 0.3428 0.078 Uiso 1 1 calc R U . . .
C14 C 0.8918(9) 0.1447(9) 0.30549(15) 0.0805(15) Uani 1 1 d . . . . .
H14 H 0.8006 0.0612 0.3034 0.097 Uiso 1 1 calc R U . . .
C17 C 1.1588(7) 0.3941(8) 0.31223(13) 0.0687(13) Uani 1 1 d . . . . .
H17 H 1.2509 0.4769 0.3143 0.082 Uiso 1 1 calc R U . . .
C7 C 0.6904(9) 0.6779(8) 0.31652(14) 0.0766(15) Uani 1 1 d . . . . .
H7 H 0.7450 0.6264 0.2988 0.092 Uiso 1 1 calc R U . . .
C3 C 0.9667(7) 0.6587(7) 0.40686(14) 0.0662(12) Uani 1 1 d . . . . .
H3A H 1.0413 0.7576 0.4013 0.079 Uiso 1 1 calc R U . . .
H3B H 1.0018 0.6226 0.4282 0.079 Uiso 1 1 calc R U . . .
C16 C 1.1933(8) 0.2474(9) 0.29384(14) 0.0754(15) Uani 1 1 d . . . . .
C15 C 1.0600(9) 0.1240(8) 0.29070(14) 0.0743(14) Uani 1 1 d . . . . .
C13 C 0.8557(8) 0.2897(8) 0.32372(14) 0.0737(14) Uani 1 1 d . . . . .
H13 H 0.7405 0.3018 0.3337 0.088 Uiso 1 1 calc R U . . .
C1 C 0.4586(8) 0.6204(8) 0.43378(15) 0.0733(14) Uani 1 1 d . . . . .
H1C H 0.3853 0.6340 0.4147 0.110 Uiso 1 1 calc R U . . .
H1D H 0.4602 0.7259 0.4455 0.110 Uiso 1 1 calc R U . . .
H1E H 0.4054 0.5323 0.4469 0.110 Uiso 1 1 calc R U . . .
C9 C 0.4485(10) 0.8506(8) 0.33854(17) 0.0854(17) Uani 1 1 d . . . . .
H9 H 0.3419 0.9166 0.3359 0.103 Uiso 1 1 calc R U . . .
C8 C 0.5315(11) 0.7726(10) 0.31247(17) 0.0892(18) Uani 1 1 d . . . . .
H8 H 0.4796 0.7845 0.2922 0.107 Uiso 1 1 calc R U . . .

loop_
_atom_site_aniso_label
_atom_site_aniso_U_11
_atom_site_aniso_U_22
_atom_site_aniso_U_33
_atom_site_aniso_U_23
_atom_site_aniso_U_13
_atom_site_aniso_U_12
Cl1 0.1193(13) 0.1024(13) 0.1076(12) -0.0427(10) -0.0134(11) 0.0285(11)
Cl2 0.0811(9) 0.1461(17) 0.1090(12) -0.0230(12) 0.0226(9) 0.0194(11)
O6 0.0410(14) 0.0624(19) 0.085(2) 0.0008(17) 0.0027(14) -0.0005(14)
O3 0.0516(16) 0.071(2) 0.0668(19) -0.0029(16) 0.0015(14) -0.0040(16)
O4 0.0491(16) 0.0569(18) 0.087(2) 0.0085(16) -0.0062(15) 0.0011(14)
OW2 0.0533(17) 0.063(2) 0.081(2) 0.0091(17) -0.0084(15) -0.0037(16)
O2 0.0427(15) 0.077(2) 0.081(2) -0.0070(19) 0.0010(15) -0.0055(15)
O5 0.0471(17) 0.064(2) 0.123(3) 0.012(2) 0.0134(18) -0.0075(16)
O1 0.0529(18) 0.094(3) 0.089(3) -0.019(2) 0.0156(17) -0.0054(19)
OW1 0.0633(19) 0.068(2) 0.087(2) -0.0020(19) 0.0039(19) -0.0089(18)
N1 0.058(2) 0.064(2) 0.066(2) -0.0035(19) -0.0044(17) -0.0055(18)
C20 0.0423(19) 0.054(2) 0.063(2) 0.001(2) -0.0018(17) 0.0002(18)
C18 0.045(2) 0.057(2) 0.073(3) -0.001(2) 0.006(2) -0.0056(19)
C19 0.045(2) 0.052(2) 0.064(2) -0.0016(19) -0.0013(18) -0.0006(17)
C21 0.042(2) 0.064(3) 0.067(3) -0.005(2) 0.0028(18) -0.007(2)
C2 0.056(2) 0.054(2) 0.074(3) -0.008(2) 0.004(2) -0.007(2)
C6 0.067(3) 0.059(3) 0.070(3) 0.001(2) 0.004(2) -0.003(2)
C12 0.060(2) 0.059(3) 0.069(3) -0.003(2) 0.004(2) 0.003(2)
C10 0.071(3) 0.067(3) 0.085(4) 0.004(3) 0.003(3) 0.006(3)
C11 0.064(3) 0.055(3) 0.069(3) -0.003(2) 0.006(2) -0.007(2)
C4 0.050(2) 0.069(3) 0.078(3) -0.007(2) -0.003(2) 0.002(2)
C5 0.059(2) 0.060(3) 0.075(3) -0.004(2) 0.008(2) -0.008(2)
C14 0.072(3) 0.076(4) 0.093(4) -0.013(3) -0.001(3) -0.003(3)
C17 0.060(3) 0.074(3) 0.071(3) -0.004(3) -0.001(2) 0.003(2)
C7 0.087(4) 0.070(3) 0.073(3) 0.000(3) 0.010(3) 0.012(3)
C3 0.055(2) 0.067(3) 0.077(3) -0.012(2) -0.001(2) -0.003(2)
C16 0.070(3) 0.092(4) 0.065(3) -0.003(3) 0.005(2) 0.023(3)
C15 0.080(4) 0.074(3) 0.069(3) -0.009(3) -0.011(3) 0.014(3)
C13 0.063(3) 0.074(3) 0.085(4) -0.008(3) 0.010(2) 0.000(3)
C1 0.058(3) 0.081(4) 0.081(3) -0.004(3) 0.002(2) -0.005(3)
C9 0.082(4) 0.071(4) 0.103(5) 0.016(3) 0.002(3) 0.018(3)
C8 0.093(4) 0.094(4) 0.081(4) 0.011(3) -0.012(3) 0.009(4)

loop_
_atom_type_symbol
_atom_type_description
_atom_type_scat_dispersion_real
_atom_type_scat_dispersion_imag
_atom_type_scat_source
C C 0.0181 0.0091 'International Tables Vol C Tables 4.2.6.8 and 6.1.1.4'
H H 0.0000 0.0000 'International Tables Vol C Tables 4.2.6.8 and 6.1.1.4'
Cl Cl 0.3639 0.7018 'International Tables Vol C Tables 4.2.6.8 and 6.1.1.4'
N N 0.0311 0.0180 'International Tables Vol C Tables 4.2.6.8 and 6.1.1.4'
O O 0.0492 0.0322 'International Tables Vol C Tables 4.2.6.8 and 6.1.1.4'

loop_
_geom_angle_atom_site_label_1
_geom_angle_atom_site_label_2
_geom_angle_atom_site_label_3
_geom_angle
_geom_angle_site_symmetry_1
_geom_angle_site_symmetry_3
_geom_angle_publ_flag
C21 O6 H6 109.5 . . ?
C19 O3 H3 109.5 . . ?
C20 O4 H4 109.5 . . ?
HW2A OW2 HW2B 104.6 . . ?
HW1A OW1 HW1B 104.5 . . ?
H1A N1 H1B 107.4 . . ?
C2 N1 H1A 108.3 . . ?
C2 N1 H1B 108.3 . . ?
C1 N1 H1A 108.3 . . ?
C1 N1 H1B 108.3 . . ?
C1 N1 C2 115.8(4) . . ?
O4 C20 H20 108.5 . . ?
O4 C20 C19 111.4(4) . . ?
O4 C20 C21 108.6(4) . . ?
C19 C20 H20 108.5 . . ?
C19 C20 C21 111.2(4) . . ?
C21 C20 H20 108.5 . . ?
O2 C18 C19 115.2(4) . . ?
O1 C18 O2 127.4(4) . . ?
O1 C18 C19 117.4(5) . . ?
O3 C19 C20 111.4(4) . . ?
O3 C19 C18 110.0(4) . . ?
O3 C19 H19 107.8 . . ?
C20 C19 C18 112.0(4) . . ?
C20 C19 H19 107.8 . . ?
C18 C19 H19 107.8 . . ?
O6 C21 C20 113.8(4) . . ?
O5 C21 O6 124.8(4) . . ?
O5 C21 C20 121.4(5) . . ?
N1 C2 H2 108.0 . . ?
N1 C2 C3 108.8(4) . . ?
C11 C2 N1 111.5(4) . . ?
C11 C2 H2 108.0 . . ?
C11 C2 C3 112.4(4) . . ?
C3 C2 H2 108.0 . . ?
C11 C6 C5 121.0(5) . . ?
C7 C6 C11 119.3(5) . . ?
C7 C6 C5 119.5(5) . . ?
C17 C12 C5 118.9(5) . . ?
C17 C12 C13 118.0(5) . . ?
C13 C12 C5 122.9(5) . . ?
C11 C10 H10 119.1 . . ?
C9 C10 H10 119.1 . . ?
C9 C10 C11 121.8(6) . . ?
C6 C11 C2 122.9(5) . . ?
C6 C11 C10 118.0(5) . . ?
C10 C11 C2 119.1(5) . . ?
H4A C4 H4B 107.9 . . ?
C5 C4 H4A 109.2 . . ?
C5 C4 H4B 109.2 . . ?
C3 C4 H4A 109.2 . . ?
C3 C4 H4B 109.2 . . ?
C3 C4 C5 112.0(5) . . ?
C6 C5 H5 106.8 . . ?
C12 C5 C6 115.1(4) . . ?
C12 C5 C4 109.0(4) . . ?
C12 C5 H5 106.8 . . ?
C4 C5 C6 111.7(4) . . ?
C4 C5 H5 106.8 . . ?
C15 C14 H14 119.7 . . ?
C15 C14 C13 120.6(6) . . ?
C13 C14 H14 119.7 . . ?
C12 C17 H17 119.8 . . ?
C12 C17 C16 120.5(5) . . ?
C16 C17 H17 119.8 . . ?
C6 C7 H7 119.2 . . ?
C8 C7 C6 121.7(6) . . ?
C8 C7 H7 119.2 . . ?
C2 C3 H3A 109.5 . . ?
C2 C3 H3B 109.5 . . ?
C4 C3 C2 110.7(4) . . ?
C4 C3 H3A 109.5 . . ?
C4 C3 H3B 109.5 . . ?
H3A C3 H3B 108.1 . . ?
C17 C16 Cl2 118.2(5) . . ?
C15 C16 Cl2 121.2(5) . . ?
C15 C16 C17 120.5(5) . . ?
C14 C15 Cl1 119.7(5) . . ?
C14 C15 C16 119.4(5) . . ?
C16 C15 Cl1 120.9(5) . . ?
C12 C13 C14 121.0(5) . . ?
C12 C13 H13 119.5 . . ?
C14 C13 H13 119.5 . . ?
N1 C1 H1C 109.5 . . ?
N1 C1 H1D 109.5 . . ?
N1 C1 H1E 109.5 . . ?
H1C C1 H1D 109.5 . . ?
H1C C1 H1E 109.5 . . ?
H1D C1 H1E 109.5 . . ?
C10 C9 H9 120.4 . . ?
C10 C9 C8 119.2(6) . . ?
C8 C9 H9 120.4 . . ?
C7 C8 C9 120.0(6) . . ?
C7 C8 H8 120.0 . . ?
C9 C8 H8 120.0 . . ?

loop_
_geom_bond_atom_site_label_1
_geom_bond_atom_site_label_2
_geom_bond_distance
_geom_bond_site_symmetry_2
_geom_bond_publ_flag
Cl1 C15 1.733(6) . ?
Cl2 C16 1.739(6) . ?
O6 H6 0.8200 . ?
O6 C21 1.283(6) . ?
O3 H3 0.8200 . ?
O3 C19 1.425(6) . ?
O4 H4 0.8200 . ?
O4 C20 1.424(6) . ?
OW2 HW2A 0.8494 . ?
OW2 HW2B 0.8500 . ?
O2 C18 1.266(6) . ?
O5 C21 1.222(6) . ?
O1 C18 1.234(6) . ?
OW1 HW1A 0.8501 . ?
OW1 HW1B 0.8500 . ?
N1 H1A 0.8900 . ?
N1 H1B 0.8900 . ?
N1 C2 1.523(7) . ?
N1 C1 1.474(7) . ?
C20 H20 0.9800 . ?
C20 C19 1.506(7) . ?
C20 C21 1.522(6) . ?
C18 C19 1.520(6) . ?
C19 H19 0.9800 . ?
C2 H2 0.9800 . ?
C2 C11 1.503(8) . ?
C2 C3 1.532(7) . ?
C6 C11 1.397(8) . ?
C6 C5 1.537(8) . ?
C6 C7 1.382(9) . ?
C12 C5 1.511(7) . ?
C12 C17 1.385(8) . ?
C12 C13 1.384(8) . ?
C10 H10 0.9300 . ?
C10 C11 1.410(8) . ?
C10 C9 1.369(10) . ?
C4 H4A 0.9700 . ?
C4 H4B 0.9700 . ?
C4 C5 1.531(8) . ?
C4 C3 1.511(7) . ?
C5 H5 0.9800 . ?
C14 H14 0.9300 . ?
C14 C15 1.366(9) . ?
C14 C13 1.392(9) . ?
C17 H17 0.9300 . ?
C17 C16 1.404(9) . ?
C7 H7 0.9300 . ?
C7 C8 1.371(10) . ?
C3 H3A 0.9700 . ?
C3 H3B 0.9700 . ?
C16 C15 1.366(9) . ?
C13 H13 0.9300 . ?
C1 H1C 0.9600 . ?
C1 H1D 0.9600 . ?
C1 H1E 0.9600 . ?
C9 H9 0.9300 . ?
C9 C8 1.384(10) . ?
C8 H8 0.9300 . ?

loop_
_geom_torsion_atom_site_label_1
_geom_torsion_atom_site_label_2
_geom_torsion_atom_site_label_3
_geom_torsion_atom_site_label_4
_geom_torsion
_geom_torsion_site_symmetry_1
_geom_torsion_site_symmetry_2
_geom_torsion_site_symmetry_3
_geom_torsion_site_symmetry_4
_geom_torsion_publ_flag
Cl2 C16 C15 Cl1 -2.0(7) . . . . ?
Cl2 C16 C15 C14 179.4(5) . . . . ?
O4 C20 C19 O3 68.8(4) . . . . ?
O4 C20 C19 C18 -54.8(5) . . . . ?
O4 C20 C21 O6 -165.5(4) . . . . ?
O4 C20 C21 O5 14.5(7) . . . . ?
O2 C18 C19 O3 -178.5(4) . . . . ?
O2 C18 C19 C20 -54.0(6) . . . . ?
O1 C18 C19 O3 2.8(7) . . . . ?
O1 C18 C19 C20 127.2(5) . . . . ?
N1 C2 C11 C6 -101.6(6) . . . . ?
N1 C2 C11 C10 79.9(6) . . . . ?
N1 C2 C3 C4 76.9(6) . . . . ?
C19 C20 C21 O6 -42.5(6) . . . . ?
C19 C20 C21 O5 137.5(5) . . . . ?
C21 C20 C19 O3 -52.5(5) . . . . ?
C21 C20 C19 C18 -176.2(4) . . . . ?
C6 C7 C8 C9 0.1(10) . . . . ?
C12 C17 C16 Cl2 -179.5(4) . . . . ?
C12 C17 C16 C15 -0.4(9) . . . . ?
C10 C9 C8 C7 -1.1(11) . . . . ?
C11 C2 C3 C4 -47.1(6) . . . . ?
C11 C6 C5 C12 145.1(5) . . . . ?
C11 C6 C5 C4 20.0(7) . . . . ?
C11 C6 C7 C8 2.4(9) . . . . ?
C11 C10 C9 C8 -0.5(10) . . . . ?
C5 C6 C11 C2 -7.6(8) . . . . ?
C5 C6 C11 C10 170.9(5) . . . . ?
C5 C6 C7 C8 -172.4(6) . . . . ?
C5 C12 C17 C16 175.2(5) . . . . ?
C5 C12 C13 C14 -174.9(6) . . . . ?
C5 C4 C3 C2 62.1(6) . . . . ?
C17 C12 C5 C6 139.6(5) . . . . ?
C17 C12 C5 C4 -94.0(6) . . . . ?
C17 C12 C13 C14 -0.2(9) . . . . ?
C17 C16 C15 Cl1 179.0(5) . . . . ?
C17 C16 C15 C14 0.4(9) . . . . ?
C7 C6 C11 C2 177.6(5) . . . . ?
C7 C6 C11 C10 -3.9(8) . . . . ?
C7 C6 C5 C12 -40.1(7) . . . . ?
C7 C6 C5 C4 -165.2(5) . . . . ?
C3 C2 C11 C6 20.9(7) . . . . ?
C3 C2 C11 C10 -157.5(5) . . . . ?
C3 C4 C5 C6 -47.0(6) . . . . ?
C3 C4 C5 C12 -175.4(4) . . . . ?
C15 C14 C13 C12 0.1(10) . . . . ?
C13 C12 C5 C6 -45.8(7) . . . . ?
C13 C12 C5 C4 80.7(6) . . . . ?
C13 C12 C17 C16 0.3(8) . . . . ?
C13 C14 C15 Cl1 -178.9(5) . . . . ?
C13 C14 C15 C16 -0.2(10) . . . . ?
C1 N1 C2 C11 -69.9(5) . . . . ?
C1 N1 C2 C3 165.5(4) . . . . ?
C9 C10 C11 C2 -178.4(6) . . . . ?
C9 C10 C11 C6 3.0(9) . . . . ?
